data_7221495
loop_
_publ_author_name
'Muehle, C.'
'Karpov, A.'
'Jansen, M.'

_publ_section_title
;
 Crystal structure elucidation of anhydrous Rb2 [Pt (C N)4] from x-ray
 powder diffraction data
;
_journal_name_full
;
Zeitschrift fuer Naturforschung, Teil B. Anorganische Chemie, Organische 
Chemie (42,1987-)
;
_journal_page_first 1269
_journal_page_last 1272
_journal_volume 60
_journal_year 2005
_chemical_formula_sum 'C4 N4 Pt Rb2'
_chemical_name_systematic 'Rb2 (Pt (C N)4)'
_space_group_IT_number 74
_symmetry_space_group_name_Hall '-I 2b 2'
_symmetry_space_group_name_H-M 'I m m a'
_cell_angle_alpha 90
_cell_angle_beta 90
_cell_angle_gamma 90
_cell_formula_units_Z 4
_cell_length_a 11.1432
_cell_length_b 7.4382
_cell_length_c 11.1896
_cell_volume 927.454
_citation_journal_id_ASTM ZNBSEN
_cod_data_source_file Muehle_ZNBSEN_2005_748.cif
_cod_data_source_block C4N4Pt1Rb2
_cod_original_cell_volume 927.4539
_cod_original_formula_sum 'C4 N4 Pt1 Rb2'
_cod_database_code 7221495

loop_
_symmetry_equiv_pos_as_xyz
x,y,z
-x,-y+1/2,z
x,-y,-z
-x,y+1/2,-z
-x,-y,-z
x,y-1/2,-z
-x,y,z
x,-y-1/2,z
x+1/2,y+1/2,z+1/2
-x+1/2,-y+1,z+1/2
x+1/2,-y+1/2,-z+1/2
-x+1/2,y+1,-z+1/2
-x+1/2,-y+1/2,-z+1/2
x+1/2,y,-z+1/2
-x+1/2,y+1/2,z+1/2
x+1/2,-y,z+1/2

loop_
_atom_site_label
_atom_site_type_symbol
_atom_site_fract_x
_atom_site_fract_y
_atom_site_fract_z
_atom_site_occupancy
_atom_site_U_iso_or_equiv
Pt1 Pt+2 0 0 0 1 0.0
C1 C+2 0 0.0167 0.1774 1 0.0
N1 N-3 0 0.027 0.2807 1 0.0
C2 C+2 0.1784 0 0 1 0.0
Rb1 Rb+1 0.25 0.25 0.25 1 0.0
Rb2 Rb+1 0 0.25 0.5278 1 0.0
N2 N-3 0.2824 0 0 1 0.0
